data_7037526
loop_
_publ_author_name
'Zhao, Jiong-Peng'
'Xie, Yabo'
'Li, Jian-Rong'
'Bu, Xian-He'

_publ_section_title
;
 Structural and magnetic modulations of copper(ii) azido complexes:
 unexpected in situ reactions of mono-N-donor pyridine-based co-ligands.
;
_journal_issue 4
_journal_name_full 'Dalton transactions (Cambridge, England : 2003)'
_journal_page_first 1514
_journal_page_last 1524
_journal_paper_doi 10.1039/c5dt03667d
_journal_volume 45
_journal_year 2016
_chemical_formula_moiety 'C9 H7 Cu N7 O0'
_chemical_formula_sum 'C9 H7 Cu N7 O0'
_chemical_formula_weight 276.76
_chemical_name_systematic
; 
 ? 
;
_space_group_IT_number 14
_symmetry_cell_setting monoclinic
_symmetry_space_group_name_Hall '-P 2ybc'
_symmetry_space_group_name_H-M 'P 1 21/c 1'
_atom_sites_solution_hydrogens geom
_atom_sites_solution_primary direct
_atom_sites_solution_secondary difmap
_audit_creation_method SHELXL-97
_audit_update_record
;
2015-08-14 deposited with the CCDC.
2015-12-02 downloaded from the CCDC.
;
_cell_angle_alpha 90.00
_cell_angle_beta 93.39(3)
_cell_angle_gamma 90.00
_cell_formula_units_Z 4
_cell_length_a 12.722(3)
_cell_length_b 14.935(3)
_cell_length_c 5.7789(12)
_cell_measurement_reflns_used 5807
_cell_measurement_temperature 293(2)
_cell_measurement_theta_max 27.54
_cell_measurement_theta_min 3.17
_cell_volume 1096.1(4)
_computing_cell_refinement RAPID-AUTO
_computing_data_collection 'RAPID-AUTO (Rigaku, 2004)'
_computing_data_reduction 'CrystalStructure (Rigaku/MSC'2004)'
_computing_molecular_graphics 'SHELXTL (Bruker, 1998)'
_computing_publication_material SHELXTL
_computing_structure_refinement SHELXL-97
_computing_structure_solution SHELXS-97
_diffrn_ambient_temperature 293(2)
_diffrn_detector_area_resol_mean 10.000
_diffrn_measured_fraction_theta_full 0.978
_diffrn_measured_fraction_theta_max 0.978
_diffrn_measurement_device_type 'Rigaku R-AXIS RAPID IP'
_diffrn_measurement_method \w
_diffrn_radiation_monochromator graphite
_diffrn_radiation_source 'fine-focus sealed tube'
_diffrn_radiation_type MoK\a
_diffrn_radiation_wavelength 0.71073
_diffrn_reflns_av_R_equivalents 0.0694
_diffrn_reflns_av_sigmaI/netI 0.0577
_diffrn_reflns_limit_h_max 15
_diffrn_reflns_limit_h_min -15
_diffrn_reflns_limit_k_max 18
_diffrn_reflns_limit_k_min -18
_diffrn_reflns_limit_l_max 6
_diffrn_reflns_limit_l_min -6
_diffrn_reflns_number 8541
_diffrn_reflns_theta_full 25.50
_diffrn_reflns_theta_max 25.50
_diffrn_reflns_theta_min 3.16
_diffrn_standards_decay_% 0
_diffrn_standards_interval_count 0
_diffrn_standards_interval_time 0
_diffrn_standards_number 0
_exptl_absorpt_coefficient_mu 1.980
_exptl_absorpt_correction_T_max 1.00000
_exptl_absorpt_correction_T_min 0.8929
_exptl_absorpt_correction_type multi-scan
_exptl_absorpt_process_details 'ABSCOR (Higashi, 1995)'
_exptl_crystal_colour Black
_exptl_crystal_density_diffrn 1.677
_exptl_crystal_density_method 'not measured'
_exptl_crystal_description Block
_exptl_crystal_F_000 556
_exptl_crystal_size_max 0.20
_exptl_crystal_size_mid 0.16
_exptl_crystal_size_min 0.16
_refine_diff_density_max 1.240
_refine_diff_density_min -0.547
_refine_diff_density_rms 0.095
_refine_ls_extinction_method none
_refine_ls_goodness_of_fit_ref 1.070
_refine_ls_hydrogen_treatment constr
_refine_ls_matrix_type full
_refine_ls_number_parameters 154
_refine_ls_number_reflns 1988
_refine_ls_number_restraints 0
_refine_ls_restrained_S_all 1.070
_refine_ls_R_factor_all 0.0893
_refine_ls_R_factor_gt 0.0594
_refine_ls_shift/su_max 0.000
_refine_ls_shift/su_mean 0.000
_refine_ls_structure_factor_coef Fsqd
_refine_ls_weighting_details 'calc w=1/[\s^2^(Fo^2^)+(0.0778P)^2^+1.2592P] where P=(Fo^2^+2Fc^2^)/3'
_refine_ls_weighting_scheme calc
_refine_ls_wR_factor_gt 0.1451
_refine_ls_wR_factor_ref 0.1637
_reflns_number_gt 1345
_reflns_number_total 1988
_reflns_threshold_expression I>2sigma(I)
_cod_data_source_file c5dt03667d2.cif
_cod_data_source_block 4
_cod_depositor_comments
;
The following automatic conversions were performed:

'_symmetry_cell_setting' value 'Monoclinic' changed to 'monoclinic'
according to
/usr/data/users/saulius/crontab/automatic-downloads/rss-feeds/RSC/lib/dictionaries/cif_core.dic
dictionary named 'cif_core.dic' version 2.4.2 from 2011-04-26.

'_exptl_absorpt_correction_type' value 'Multi-Scan' changed to
'multi-scan' according to
/usr/data/users/saulius/crontab/automatic-downloads/rss-feeds/RSC/lib/dictionaries/cif_core.dic
dictionary named 'cif_core.dic' version 2.4.2 from 2011-04-26.

Automatic conversion script
Id: cif_fix_values 4268 2015-11-12 08:31:59Z antanas 

 Adding full bibliography for 7037523--7037526.cif.
;
_cod_original_sg_symbol_H-M P2(1)/c
_cod_database_code 7037526

loop_
_symmetry_equiv_pos_as_xyz
'x, y, z'
'-x, y+1/2, -z+1/2'
'-x, -y, -z'
'x, -y-1/2, z-1/2'

loop_
_atom_site_label
_atom_site_type_symbol
_atom_site_fract_x
_atom_site_fract_y
_atom_site_fract_z
_atom_site_U_iso_or_equiv
_atom_site_adp_type
_atom_site_occupancy
_atom_site_symmetry_multiplicity
_atom_site_calc_flag
_atom_site_refinement_flags
Cu1 Cu 0.77047(5) 0.29571(5) 0.23250(11) 0.0456(3) Uani 1 1 d .
N1 N 0.7331(5) 0.4245(4) 0.1535(11) 0.0723(16) Uani 1 1 d .
N2 N 0.6735(4) 0.2130(4) -0.0143(9) 0.0563(14) Uani 1 1 d .
N3 N 0.5893(5) 0.1851(4) -0.0232(10) 0.0702(18) Uani 1 1 d .
N4 N 0.5058(7) 0.1576(9) -0.0224(18) 0.169(5) Uani 1 1 d .
N5 N 0.8627(4) 0.2790(4) -0.0297(8) 0.0509(13) Uani 1 1 d .
N6 N 0.9387(5) 0.3192(4) -0.0628(9) 0.0620(15) Uani 1 1 d .
N7 N 1.0139(6) 0.3597(6) -0.0993(14) 0.126(3) Uani 1 1 d .
C1 C 0.6661(6) 0.4433(6) -0.0235(13) 0.081(2) Uani 1 1 d .
H1A H 0.6438 0.3955 -0.1173 0.098 Uiso 1 1 calc R
C2 C 0.6262(7) 0.5258(7) -0.0830(17) 0.093(3) Uani 1 1 d .
H2A H 0.5811 0.5330 -0.2142 0.112 Uiso 1 1 calc R
C3 C 0.6545(8) 0.5978(8) 0.056(2) 0.109(4) Uani 1 1 d .
H3A H 0.6275 0.6547 0.0251 0.130 Uiso 1 1 calc R
C4 C 0.7307(6) 0.5803(5) 0.2585(15) 0.078(2) Uani 1 1 d .
C5 C 0.7628(10) 0.6495(7) 0.404(3) 0.126(4) Uani 1 1 d .
H5A H 0.7368 0.7074 0.3844 0.152 Uiso 1 1 calc R
C6 C 0.8347(10) 0.6282(10) 0.578(2) 0.132(4) Uani 1 1 d .
H6A H 0.8601 0.6735 0.6763 0.158 Uiso 1 1 calc R
C7 C 0.8713(7) 0.5434(7) 0.6152(17) 0.095(3) Uani 1 1 d .
H7A H 0.9200 0.5331 0.7388 0.114 Uiso 1 1 calc R
C8 C 0.8398(6) 0.4740(6) 0.4801(13) 0.080(2) Uani 1 1 d .
H8A H 0.8654 0.4164 0.5085 0.096 Uiso 1 1 calc R
C9 C 0.7640(5) 0.4927(5) 0.2872(13) 0.0646(19) Uani 1 1 d .

loop_
_atom_site_aniso_label
_atom_site_aniso_U_11
_atom_site_aniso_U_22
_atom_site_aniso_U_33
_atom_site_aniso_U_23
_atom_site_aniso_U_13
_atom_site_aniso_U_12
Cu1 0.0546(5) 0.0528(5) 0.0298(5) 0.0030(3) 0.0047(3) 0.0034(3)
N1 0.085(4) 0.069(4) 0.065(4) 0.003(3) 0.019(3) -0.001(3)
N2 0.066(3) 0.074(4) 0.031(3) -0.012(2) 0.010(2) -0.016(3)
N3 0.066(4) 0.093(5) 0.052(4) -0.024(3) 0.008(3) -0.021(3)
N4 0.098(6) 0.280(13) 0.134(8) -0.090(8) 0.037(5) -0.094(8)
N5 0.058(3) 0.063(4) 0.032(3) -0.002(2) 0.005(2) -0.010(2)
N6 0.063(4) 0.083(4) 0.040(3) -0.012(3) 0.001(2) -0.007(3)
N7 0.095(5) 0.176(9) 0.111(6) -0.039(6) 0.036(4) -0.072(6)
C1 0.073(5) 0.108(7) 0.062(5) 0.026(5) -0.005(4) 0.022(4)
C2 0.083(5) 0.102(8) 0.095(7) 0.033(6) 0.009(5) 0.022(5)
C3 0.101(7) 0.096(8) 0.135(10) 0.045(7) 0.057(7) 0.022(6)
C4 0.087(5) 0.051(5) 0.100(7) 0.000(4) 0.042(5) -0.001(4)
C5 0.137(9) 0.054(6) 0.197(13) -0.015(7) 0.091(9) -0.009(6)
C6 0.105(8) 0.143(13) 0.149(12) -0.024(9) 0.024(8) -0.026(8)
C7 0.094(6) 0.089(7) 0.104(7) -0.028(6) 0.013(5) -0.018(5)
C8 0.076(5) 0.101(7) 0.064(5) -0.014(5) 0.012(4) -0.020(4)
C9 0.066(4) 0.053(4) 0.079(5) -0.003(4) 0.032(4) -0.002(3)

loop_
_atom_type_symbol
_atom_type_description
_atom_type_scat_dispersion_real
_atom_type_scat_dispersion_imag
_atom_type_scat_source
C C 0.0033 0.0016 'International Tables Vol C Tables 4.2.6.8 and 6.1.1.4'
H H 0.0000 0.0000 'International Tables Vol C Tables 4.2.6.8 and 6.1.1.4'
N N 0.0061 0.0033 'International Tables Vol C Tables 4.2.6.8 and 6.1.1.4'
O O 0.0106 0.0060 'International Tables Vol C Tables 4.2.6.8 and 6.1.1.4'
Cu Cu 0.3201 1.2651 'International Tables Vol C Tables 4.2.6.8 and 6.1.1.4'

loop_
_geom_angle_atom_site_label_1
_geom_angle_atom_site_label_2
_geom_angle_atom_site_label_3
_geom_angle
_geom_angle_site_symmetry_1
_geom_angle_site_symmetry_3
N2 Cu1 N5 168.7(2) 4_566 .
N2 Cu1 N1 94.6(2) 4_566 .
N5 Cu1 N1 95.1(2) . .
N2 Cu1 N5 80.1(2) 4_566 4_566
N5 Cu1 N5 95.8(2) . 4_566
N1 Cu1 N5 140.7(2) . 4_566
N2 Cu1 N2 95.3(2) 4_566 .
N5 Cu1 N2 76.67(19) . .
N1 Cu1 N2 105.7(2) . .
N5 Cu1 N2 113.5(2) 4_566 .
C1 N1 C9 116.4(8) . .
C1 N1 Cu1 120.5(6) . .
C9 N1 Cu1 122.7(6) . .
N3 N2 Cu1 124.4(5) . 4_565
N3 N2 Cu1 135.8(5) . .
Cu1 N2 Cu1 99.6(2) 4_565 .
N4 N3 N2 177.2(8) . .
N6 N5 Cu1 126.4(5) . .
N6 N5 Cu1 127.6(4) . 4_565
Cu1 N5 Cu1 103.7(2) . 4_565
N7 N6 N5 178.9(8) . .
N1 C1 C2 126.7(9) . .
N1 C1 H1A 116.6 . .
C2 C1 H1A 116.6 . .
C1 C2 C3 118.5(9) . .
C1 C2 H2A 120.8 . .
C3 C2 H2A 120.8 . .
C2 C3 C4 116.9(9) . .
C2 C3 H3A 121.5 . .
C4 C3 H3A 121.5 . .
C5 C4 C9 123.9(10) . .
C5 C4 C3 120.0(10) . .
C9 C4 C3 116.0(8) . .
C6 C5 C4 116.0(11) . .
C6 C5 H5A 122.0 . .
C4 C5 H5A 122.0 . .
C5 C6 C7 123.0(12) . .
C5 C6 H6A 118.5 . .
C7 C6 H6A 118.5 . .
C8 C7 C6 122.5(11) . .
C8 C7 H7A 118.7 . .
C6 C7 H7A 118.7 . .
C7 C8 C9 117.2(9) . .
C7 C8 H8A 121.4 . .
C9 C8 H8A 121.4 . .
N1 C9 C4 125.4(8) . .
N1 C9 C8 117.3(7) . .
C4 C9 C8 117.3(8) . .

loop_
_geom_bond_atom_site_label_1
_geom_bond_atom_site_label_2
_geom_bond_distance
_geom_bond_site_symmetry_2
Cu1 N2 1.973(5) 4_566
Cu1 N5 1.986(5) .
Cu1 N1 2.027(7) .
Cu1 N5 2.078(5) 4_566
Cu1 N2 2.208(5) .
N1 C1 1.322(9) .
N1 C9 1.324(9) .
N2 N3 1.148(7) .
N2 Cu1 1.973(5) 4_565
N3 N4 1.139(9) .
N5 N6 1.164(7) .
N5 Cu1 2.078(5) 4_565
N6 N7 1.162(8) .
C1 C2 1.368(11) .
C1 H1A 0.9300 .
C2 C3 1.377(13) .
C2 H2A 0.9300 .
C3 C4 1.499(13) .
C3 H3A 0.9300 .
C4 C5 1.381(14) .
C4 C9 1.382(10) .
C5 C6 1.355(16) .
C5 H5A 0.9300 .
C6 C7 1.362(15) .
C6 H6A 0.9300 .
C7 C8 1.345(11) .
C7 H7A 0.9300 .
C8 C9 1.457(10) .
C8 H8A 0.9300 .

loop_
_geom_torsion_atom_site_label_1
_geom_torsion_atom_site_label_2
_geom_torsion_atom_site_label_3
_geom_torsion_atom_site_label_4
_geom_torsion
_geom_torsion_site_symmetry_1
_geom_torsion_site_symmetry_4
N2 Cu1 N1 C1 -99.7(6) 4_566 .
N5 Cu1 N1 C1 74.7(6) . .
N5 Cu1 N1 C1 -179.6(5) 4_566 .
N2 Cu1 N1 C1 -2.9(6) . .
N2 Cu1 N1 C9 72.8(5) 4_566 .
N5 Cu1 N1 C9 -112.8(5) . .
N5 Cu1 N1 C9 -7.2(7) 4_566 .
N2 Cu1 N1 C9 169.6(5) . .
N2 Cu1 N2 N3 11.9(7) 4_566 .
N5 Cu1 N2 N3 -176.1(8) . .
N1 Cu1 N2 N3 -84.5(8) . .
N5 Cu1 N2 N3 93.3(8) 4_566 .
N2 Cu1 N2 Cu1 -173.7(3) 4_566 4_565
N5 Cu1 N2 Cu1 -1.6(2) . 4_565
N1 Cu1 N2 Cu1 90.0(3) . 4_565
N5 Cu1 N2 Cu1 -92.2(2) 4_566 4_565
Cu1 N2 N3 N4 163(21) 4_565 .
Cu1 N2 N3 N4 -23(22) . .
N2 Cu1 N5 N6 -149.5(9) 4_566 .
N1 Cu1 N5 N6 60.6(6) . .
N5 Cu1 N5 N6 -81.6(5) 4_566 .
N2 Cu1 N5 N6 165.5(6) . .
N2 Cu1 N5 Cu1 46.6(11) 4_566 4_565
N1 Cu1 N5 Cu1 -103.4(3) . 4_565
N5 Cu1 N5 Cu1 114.4(3) 4_566 4_565
N2 Cu1 N5 Cu1 1.6(2) . 4_565
Cu1 N5 N6 N7 -127(46) . .
Cu1 N5 N6 N7 33(47) 4_565 .
C9 N1 C1 C2 0.4(12) . .
Cu1 N1 C1 C2 173.3(6) . .
N1 C1 C2 C3 -2.1(13) . .
C1 C2 C3 C4 2.2(12) . .
C2 C3 C4 C5 179.7(8) . .
C2 C3 C4 C9 -0.8(11) . .
C9 C4 C5 C6 2.8(14) . .
C3 C4 C5 C6 -177.7(9) . .
C4 C5 C6 C7 -2.3(17) . .
C5 C6 C7 C8 0.8(18) . .
C6 C7 C8 C9 0.4(13) . .
C1 N1 C9 C4 1.2(10) . .
Cu1 N1 C9 C4 -171.5(5) . .
C1 N1 C9 C8 -178.5(6) . .
Cu1 N1 C9 C8 8.7(8) . .
C5 C4 C9 N1 178.5(7) . .
C3 C4 C9 N1 -1.0(11) . .
C5 C4 C9 C8 -1.7(11) . .
C3 C4 C9 C8 178.7(6) . .
C7 C8 C9 N1 179.8(7) . .
C7 C8 C9 C4 0.1(10) . .
